data_4349880
loop_
_publ_author_name
'Cucciolito, Maria Elena'
'De Luca Bossa, Ferdinando'
'Esposito, Roberto'
'Ferraro, Giarita'
'Iadonisi, Alfonso'
'Petruk, Ganna'
'D'Elia, Luigi'
'Romanetti, Claudia'
'Traboni, Serena'
'Tuzi, Angela'
'Monti, Daria Maria'
'Merlino, Antonello'
'Ruffo, Francesco'

_publ_section_title
;
 C-Glycosylation in platinum-based agents: a viable strategy to improve
 cytotoxicity and selectivity
;
_journal_issue 11
_journal_name_full 'Inorganic Chemistry Frontiers'
_journal_page_first 2921
_journal_paper_doi 10.1039/C8QI00664D
_journal_volume 5
_journal_year 2018
_chemical_absolute_configuration ad
_chemical_formula_moiety 'C28 H35 I N2 O5 Pt'
_chemical_formula_sum 'C28 H35 I N2 O5 Pt'
_chemical_formula_weight 801.57
_space_group_crystal_system orthorhombic
_space_group_IT_number 19
_space_group_name_Hall 'P 2ac 2ab'
_space_group_name_H-M_alt 'P 21 21 21'
_atom_sites_solution_hydrogens mixed
_audit_creation_method SHELXL-2016/6
_audit_update_record
;
2018-06-22 deposited with the CCDC.
2018-09-30 downloaded from the CCDC.
;
_cell_angle_alpha 90
_cell_angle_beta 90
_cell_angle_gamma 90
_cell_formula_units_Z 4
_cell_length_a 11.255(3)
_cell_length_b 12.6500(15)
_cell_length_c 19.805(2)
_cell_measurement_reflns_used 155
_cell_measurement_temperature 173(2)
_cell_measurement_theta_max 23.412
_cell_measurement_theta_min 3.449
_cell_volume 2819.8(9)
_computing_cell_refinement 'Dirax/lsq (Duisenberg & Schreurs 1989-2000)'
_computing_data_collection 'Collect (Nonius BV, 1997-2000)'
_computing_data_reduction 'EvalCCD (Duisenberg & Schreurs 1990-2000)'
_computing_molecular_graphics 'Ortep-3 for Windows (Farrugia, 1997)'
_computing_publication_material 'WinGX (Farrugia, 2012)'
_computing_structure_refinement 'SHELXL-2016/6 (Sheldrick, 2016)'
_computing_structure_solution 'SIR97 (Altomare et al. 1999)'
_diffrn_ambient_temperature 173(2)
_diffrn_detector 'CCD plate'
_diffrn_detector_area_resol_mean 9
_diffrn_measured_fraction_theta_full 0.995
_diffrn_measured_fraction_theta_max 0.992
_diffrn_measurement_device_type 'Bruker-Nonius KappaCCD'
_diffrn_measurement_method 'CCD rotation images, thick slices'
_diffrn_radiation_monochromator graphite
_diffrn_radiation_source 'fine-focus sealed tube'
_diffrn_radiation_type MoK\a
_diffrn_radiation_wavelength 0.71073
_diffrn_reflns_av_R_equivalents 0.0311
_diffrn_reflns_av_unetI/netI 0.0461
_diffrn_reflns_Laue_measured_fraction_full 0.995
_diffrn_reflns_Laue_measured_fraction_max 0.992
_diffrn_reflns_limit_h_max 14
_diffrn_reflns_limit_h_min -14
_diffrn_reflns_limit_k_max 16
_diffrn_reflns_limit_k_min -16
_diffrn_reflns_limit_l_max 24
_diffrn_reflns_limit_l_min -25
_diffrn_reflns_number 19346
_diffrn_reflns_point_group_measured_fraction_full 0.997
_diffrn_reflns_point_group_measured_fraction_max 0.994
_diffrn_reflns_theta_full 25.242
_diffrn_reflns_theta_max 27.497
_diffrn_reflns_theta_min 3.178
_diffrn_source 'Enraf Nonius FR590'
_exptl_absorpt_coefficient_mu 6.111
_exptl_absorpt_correction_T_max 0.7456
_exptl_absorpt_correction_T_min 0.3939
_exptl_absorpt_correction_type multi-scan
_exptl_absorpt_process_details
;
SADABS(Bruker 2002)
;
_exptl_crystal_colour brown
_exptl_crystal_density_diffrn 1.888
_exptl_crystal_description block
_exptl_crystal_F_000 1552
_exptl_crystal_size_max 0.500
_exptl_crystal_size_mid 0.200
_exptl_crystal_size_min 0.200
_refine_diff_density_max 1.115
_refine_diff_density_min -0.650
_refine_diff_density_rms 0.110
_refine_ls_abs_structure_details
;
 Refined as an inversion twin.
;
_refine_ls_abs_structure_Flack 0.021(7)
_refine_ls_extinction_method none
_refine_ls_goodness_of_fit_ref 1.077
_refine_ls_hydrogen_treatment mixed
_refine_ls_matrix_type full
_refine_ls_number_parameters 353
_refine_ls_number_reflns 6157
_refine_ls_number_restraints 0
_refine_ls_restrained_S_all 1.077
_refine_ls_R_factor_all 0.0315
_refine_ls_R_factor_gt 0.0254
_refine_ls_shift/su_max 0.003
_refine_ls_shift/su_mean 0.000
_refine_ls_structure_factor_coef Fsqd
_refine_ls_weighting_details 'w=1/[\s^2^(Fo^2^)+(0.0073P)^2^+0.7080P] where P=(Fo^2^+2Fc^2^)/3'
_refine_ls_weighting_scheme calc
_refine_ls_wR_factor_gt 0.0510
_refine_ls_wR_factor_ref 0.0530
_reflns_Friedel_coverage 0.787
_reflns_Friedel_fraction_full 0.999
_reflns_Friedel_fraction_max 0.996
_reflns_number_gt 5662
_reflns_number_total 6157
_reflns_threshold_expression 'I > 2\s(I)'
_cod_data_source_file c8qi00664d2.cif
_cod_data_source_block 1gal6I
_cod_original_cell_volume 2819.8(8)
_cod_database_code 4349880
_shelx_shelxl_version_number 2016/6
_shelx_space_group_comment
;
The symmetry employed for this shelxl refinement is uniquely defined
by the following loop, which should always be used as a source of
symmetry information in preference to the above space-group names.
They are only intended as comments.
;
_shelx_estimated_absorpt_t_min 0.150
_shelx_estimated_absorpt_t_max 0.375

loop_
_space_group_symop_operation_xyz
'x, y, z'
'-x+1/2, -y, z+1/2'
'x+1/2, -y+1/2, -z'
'-x, y+1/2, -z+1/2'

loop_
_atom_site_label
_atom_site_type_symbol
_atom_site_fract_x
_atom_site_fract_y
_atom_site_fract_z
_atom_site_U_iso_or_equiv
_atom_site_adp_type
_atom_site_occupancy
_atom_site_site_symmetry_order
_atom_site_calc_flag
_atom_site_refinement_flags_posn
_atom_site_refinement_flags_adp
C1 C 0.6263(6) 1.2600(5) 0.9018(3) 0.0292(14) Uani 1 1 d . .
H1 H 0.540789 1.245418 0.911684 0.035 Uiso 1 1 calc R U
C2 C 0.6592(6) 1.3691(5) 0.9307(3) 0.0273(14) Uani 1 1 d . .
H2 H 0.585519 1.408389 0.943619 0.033 Uiso 1 1 calc R U
C3 C 0.7423(6) 1.3640(5) 0.9893(3) 0.0284(15) Uani 1 1 d . .
H3 H 0.775787 1.435729 0.998760 0.034 Uiso 1 1 calc R U
C4 C 0.8430(5) 1.2835(4) 0.9816(3) 0.0237(13) Uani 1 1 d . .
H4 H 0.918789 1.321132 0.970752 0.028 Uiso 1 1 calc R U
C5 C 0.8174(5) 1.2002(5) 0.9268(3) 0.0243(14) Uani 1 1 d . .
H5 H 0.842314 1.228410 0.881862 0.029 Uiso 1 1 calc R U
C6 C 0.8858(5) 1.0999(5) 0.9417(3) 0.0267(14) Uani 1 1 d . .
H6A H 0.869588 1.081425 0.989448 0.032 Uiso 1 1 calc R U
H6B H 0.971237 1.117927 0.938940 0.032 Uiso 1 1 calc R U
C7 C 0.6671(7) 1.3813(5) 0.8162(3) 0.0356(18) Uani 1 1 d . .
C8 C 0.7518(6) 1.2674(5) 1.0885(3) 0.0310(15) Uani 1 1 d . .
C9 C 0.6855(7) 1.1696(5) 1.1105(5) 0.0477(19) Uani 1 1 d . .
H9A H 0.615733 1.190156 1.137004 0.071 Uiso 1 1 calc R U
H9B H 0.737808 1.125313 1.138141 0.071 Uiso 1 1 calc R U
H9C H 0.659970 1.129820 1.070580 0.071 Uiso 1 1 calc R U
C10 C 0.7960(7) 1.3343(6) 1.1469(3) 0.0364(16) Uani 1 1 d . .
H10A H 0.832926 1.398841 1.129331 0.055 Uiso 1 1 calc R U
H10B H 0.854742 1.294086 1.172906 0.055 Uiso 1 1 calc R U
H10C H 0.729070 1.353049 1.176134 0.055 Uiso 1 1 calc R U
C11 C 0.5522(8) 1.4385(6) 0.7980(4) 0.057(2) Uani 1 1 d . .
H11A H 0.494392 1.429515 0.834575 0.085 Uiso 1 1 calc R U
H11B H 0.519766 1.408727 0.756184 0.085 Uiso 1 1 calc R U
H11C H 0.568515 1.513881 0.791550 0.085 Uiso 1 1 calc R U
C12 C 0.7582(8) 1.3882(6) 0.7618(4) 0.055(2) Uani 1 1 d . .
H12A H 0.776604 1.462612 0.752787 0.083 Uiso 1 1 calc R U
H12B H 0.727367 1.355167 0.720590 0.083 Uiso 1 1 calc R U
H12C H 0.830530 1.351415 0.776147 0.083 Uiso 1 1 calc R U
C13 C 0.6052(6) 0.9293(5) 0.9496(4) 0.0315(16) Uani 1 1 d . .
C14 C 0.5262(7) 0.9166(6) 1.0038(5) 0.043(2) Uani 1 1 d . .
H14 H 0.443249 0.924317 0.996346 0.051 Uiso 1 1 calc R U
C15 C 0.5659(7) 0.8938(6) 1.0659(4) 0.044(2) Uani 1 1 d . .
H15 H 0.511406 0.888049 1.102323 0.053 Uiso 1 1 calc R U
C16 C 0.6891(7) 0.8783(5) 1.0774(3) 0.0323(17) Uani 1 1 d . .
C17 C 0.7402(8) 0.8500(6) 1.1407(4) 0.044(2) Uani 1 1 d . .
H17 H 0.690042 0.842413 1.179032 0.053 Uiso 1 1 calc R U
C18 C 0.8556(9) 0.8341(5) 1.1475(3) 0.0404(17) Uani 1 1 d . .
H18 H 0.886662 0.814660 1.190313 0.049 Uiso 1 1 calc R U
C19 C 0.9360(7) 0.8458(5) 1.0904(3) 0.0332(16) Uani 1 1 d . .
C20 C 1.0590(7) 0.8317(5) 1.0945(4) 0.0369(18) Uani 1 1 d . .
H20 H 1.095409 0.812539 1.136039 0.044 Uiso 1 1 calc R U
C21 C 1.1257(7) 0.8460(5) 1.0378(3) 0.0342(16) Uani 1 1 d . .
H21 H 1.209013 0.834301 1.039784 0.041 Uiso 1 1 calc R U
C22 C 1.0740(6) 0.8777(5) 0.9766(3) 0.0251(14) Uani 1 1 d . .
C23 C 0.8885(5) 0.8753(5) 1.0283(3) 0.0237(14) Uani 1 1 d . .
C24 C 0.7625(6) 0.8906(5) 1.0206(3) 0.0262(15) Uani 1 1 d . .
C25 C 0.5626(6) 0.9540(6) 0.8813(4) 0.0436(18) Uani 1 1 d . .
H25A H 0.578829 1.028375 0.871086 0.065 Uiso 1 1 calc R U
H25B H 0.476877 0.941008 0.878733 0.065 Uiso 1 1 calc R U
H25C H 0.603694 0.908958 0.848462 0.065 Uiso 1 1 calc R U
C26 C 1.1453(6) 0.8981(5) 0.9152(4) 0.0347(15) Uani 1 1 d . .
H26A H 1.109509 0.861154 0.876751 0.052 Uiso 1 1 calc R U
H26B H 1.226497 0.872394 0.922114 0.052 Uiso 1 1 calc R U
H26C H 1.146942 0.974211 0.906113 0.052 Uiso 1 1 calc R U
C27 C 0.8205(7) 1.0449(6) 0.7992(3) 0.0342(16) Uani 1 1 d . .
H27A H 0.778(6) 1.115(6) 0.805(4) 0.041 Uiso 1 1 d . U
H27B H 0.788(6) 1.006(6) 0.770(4) 0.041 Uiso 1 1 d . U
C28 C 0.9460(7) 1.0359(7) 0.8050(3) 0.0352(16) Uani 1 1 d . .
H28A H 0.997(6) 1.094(6) 0.812(4) 0.042 Uiso 1 1 d . U
H28B H 0.995(6) 0.991(5) 0.777(4) 0.042 Uiso 1 1 d . U
N1 N 0.7221(5) 0.9182(4) 0.9589(3) 0.0235(12) Uani 1 1 d . .
N2 N 0.9566(4) 0.8915(4) 0.9727(3) 0.0210(11) Uani 1 1 d . .
O1 O 0.6939(3) 1.1769(3) 0.9253(2) 0.0225(9) Uani 1 1 d . .
O2 O 0.6408(5) 1.2729(3) 0.83021(19) 0.0309(10) Uani 1 1 d . .
O3 O 0.7171(4) 1.4216(3) 0.8769(2) 0.0351(11) Uani 1 1 d . .
O4 O 0.6760(4) 1.3274(4) 1.0460(2) 0.0300(11) Uani 1 1 d . .
O5 O 0.8509(4) 1.2378(4) 1.0474(2) 0.0369(11) Uani 1 1 d . .
I1 I 0.84968(5) 0.77300(3) 0.81941(2) 0.03463(11) Uani 1 1 d . .
Pt1 Pt 0.86171(2) 0.96379(2) 0.88598(2) 0.02198(7) Uani 1 1 d . .

loop_
_atom_site_aniso_label
_atom_site_aniso_U_11
_atom_site_aniso_U_22
_atom_site_aniso_U_33
_atom_site_aniso_U_23
_atom_site_aniso_U_13
_atom_site_aniso_U_12
C1 0.027(3) 0.035(3) 0.026(3) -0.002(3) -0.004(3) 0.007(3)
C2 0.028(4) 0.030(3) 0.024(3) 0.000(3) 0.000(3) 0.008(3)
C3 0.033(4) 0.022(3) 0.030(4) -0.003(3) 0.006(3) -0.004(3)
C4 0.017(3) 0.025(3) 0.029(3) -0.004(3) 0.000(3) 0.000(3)
C5 0.016(3) 0.030(3) 0.027(3) -0.006(3) 0.006(2) -0.001(3)
C6 0.026(4) 0.028(3) 0.026(3) -0.001(3) -0.005(3) -0.002(3)
C7 0.059(5) 0.026(3) 0.022(3) 0.001(3) 0.000(3) 0.012(3)
C8 0.030(4) 0.033(4) 0.030(3) -0.003(3) -0.001(3) 0.003(3)
C9 0.048(4) 0.035(4) 0.061(5) 0.006(4) -0.007(4) -0.009(3)
C10 0.040(4) 0.038(4) 0.031(4) -0.007(3) -0.005(3) 0.003(3)
C11 0.085(6) 0.050(5) 0.035(4) -0.004(4) -0.012(4) 0.038(5)
C12 0.088(7) 0.043(5) 0.035(4) 0.004(4) 0.024(5) 0.001(5)
C13 0.020(4) 0.024(3) 0.051(4) -0.006(3) 0.003(3) -0.005(2)
C14 0.028(4) 0.033(4) 0.068(6) -0.015(4) 0.007(4) -0.002(3)
C15 0.039(5) 0.037(4) 0.056(5) -0.011(4) 0.025(4) -0.012(4)
C16 0.048(4) 0.021(3) 0.028(4) -0.006(3) 0.014(3) -0.008(3)
C17 0.069(6) 0.031(4) 0.032(4) -0.004(3) 0.017(4) -0.018(4)
C18 0.074(6) 0.027(3) 0.021(3) -0.002(3) -0.007(4) -0.011(4)
C19 0.056(5) 0.017(3) 0.026(3) -0.002(3) -0.007(3) -0.005(3)
C20 0.057(5) 0.023(3) 0.031(4) -0.006(3) -0.017(4) 0.001(3)
C21 0.038(4) 0.022(3) 0.043(4) -0.006(3) -0.015(4) 0.004(3)
C22 0.028(3) 0.017(3) 0.031(3) -0.007(3) -0.004(3) 0.003(3)
C23 0.034(4) 0.020(3) 0.017(3) -0.005(2) 0.000(3) -0.004(3)
C24 0.035(4) 0.013(3) 0.030(4) -0.005(3) 0.005(3) -0.004(3)
C25 0.022(3) 0.045(4) 0.065(5) -0.005(5) -0.006(4) 0.002(3)
C26 0.022(3) 0.033(3) 0.050(4) -0.005(3) 0.003(4) -0.001(3)
C27 0.053(5) 0.028(4) 0.021(3) 0.007(3) -0.003(3) 0.000(4)
C28 0.046(4) 0.036(4) 0.024(3) 0.007(3) 0.011(3) 0.006(4)
N1 0.023(3) 0.021(3) 0.026(3) -0.004(2) -0.002(2) 0.000(2)
N2 0.024(3) 0.017(2) 0.022(3) -0.003(2) -0.005(2) 0.003(2)
O1 0.016(2) 0.023(2) 0.028(2) 0.0016(18) -0.0003(18) -0.0017(17)
O2 0.043(3) 0.027(2) 0.023(2) 0.0010(17) -0.003(2) 0.006(2)
O3 0.050(3) 0.025(2) 0.031(3) 0.003(2) 0.010(2) 0.001(2)
O4 0.023(2) 0.044(3) 0.023(2) 0.004(2) 0.0044(18) 0.012(2)
O5 0.032(3) 0.055(3) 0.024(2) -0.006(2) -0.004(2) 0.017(3)
I1 0.0453(3) 0.0306(2) 0.0280(2) -0.00722(17) -0.0053(2) 0.0025(2)
Pt1 0.02441(11) 0.02316(10) 0.01838(10) 0.00014(10) -0.00068(11) 0.00225(11)

loop_
_atom_type_symbol
_atom_type_description
_atom_type_scat_dispersion_real
_atom_type_scat_dispersion_imag
_atom_type_scat_source
C C 0.0033 0.0016 'International Tables Vol C Tables 4.2.6.8 and 6.1.1.4'
H H 0.0000 0.0000 'International Tables Vol C Tables 4.2.6.8 and 6.1.1.4'
N N 0.0061 0.0033 'International Tables Vol C Tables 4.2.6.8 and 6.1.1.4'
O O 0.0106 0.0060 'International Tables Vol C Tables 4.2.6.8 and 6.1.1.4'
I I -0.4742 1.8119 'International Tables Vol C Tables 4.2.6.8 and 6.1.1.4'
Pt Pt -1.7033 8.3905 'International Tables Vol C Tables 4.2.6.8 and 6.1.1.4'

loop_
_geom_angle_atom_site_label_1
_geom_angle_atom_site_label_2
_geom_angle_atom_site_label_3
_geom_angle
O1 C1 O2 111.0(5)
O1 C1 C2 115.2(5)
O2 C1 C2 103.8(5)
O1 C1 H1 108.9
O2 C1 H1 108.9
C2 C1 H1 108.9
O3 C2 C3 108.5(5)
O3 C2 C1 104.5(5)
C3 C2 C1 113.7(5)
O3 C2 H2 110.0
C3 C2 H2 110.0
C1 C2 H2 110.0
O4 C3 C2 107.4(5)
O4 C3 C4 104.4(5)
C2 C3 C4 114.6(5)
O4 C3 H3 110.1
C2 C3 H3 110.1
C4 C3 H3 110.1
O5 C4 C3 103.0(5)
O5 C4 C5 112.2(5)
C3 C4 C5 112.7(5)
O5 C4 H4 109.6
C3 C4 H4 109.6
C5 C4 H4 109.6
O1 C5 C6 109.1(5)
O1 C5 C4 109.9(5)
C6 C5 C4 109.9(5)
O1 C5 H5 109.3
C6 C5 H5 109.3
C4 C5 H5 109.3
C5 C6 Pt1 121.9(4)
C5 C6 H6A 106.9
Pt1 C6 H6A 106.9
C5 C6 H6B 106.9
Pt1 C6 H6B 106.9
H6A C6 H6B 106.7
O3 C7 O2 105.2(5)
O3 C7 C12 108.6(6)
O2 C7 C12 109.9(5)
O3 C7 C11 111.4(5)
O2 C7 C11 108.9(6)
C12 C7 C11 112.6(6)
O4 C8 O5 105.8(5)
O4 C8 C9 108.2(6)
O5 C8 C9 109.6(6)
O4 C8 C10 110.6(5)
O5 C8 C10 108.9(5)
C9 C8 C10 113.5(6)
C8 C9 H9A 109.5
C8 C9 H9B 109.5
H9A C9 H9B 109.5
C8 C9 H9C 109.5
H9A C9 H9C 109.5
H9B C9 H9C 109.5
C8 C10 H10A 109.5
C8 C10 H10B 109.5
H10A C10 H10B 109.5
C8 C10 H10C 109.5
H10A C10 H10C 109.5
H10B C10 H10C 109.5
C7 C11 H11A 109.5
C7 C11 H11B 109.5
H11A C11 H11B 109.5
C7 C11 H11C 109.5
H11A C11 H11C 109.5
H11B C11 H11C 109.5
C7 C12 H12A 109.5
C7 C12 H12B 109.5
H12A C12 H12B 109.5
C7 C12 H12C 109.5
H12A C12 H12C 109.5
H12B C12 H12C 109.5
N1 C13 C14 120.4(7)
N1 C13 C25 118.1(6)
C14 C13 C25 121.5(6)
C15 C14 C13 121.0(7)
C15 C14 H14 119.5
C13 C14 H14 119.5
C14 C15 C16 120.2(7)
C14 C15 H15 119.9
C16 C15 H15 119.9
C24 C16 C15 115.5(7)
C24 C16 C17 119.7(7)
C15 C16 C17 124.8(7)
C18 C17 C16 121.6(7)
C18 C17 H17 119.2
C16 C17 H17 119.2
C17 C18 C19 121.2(7)
C17 C18 H18 119.4
C19 C18 H18 119.4
C23 C19 C20 117.8(6)
C23 C19 C18 118.3(7)
C20 C19 C18 123.8(7)
C21 C20 C19 118.7(6)
C21 C20 H20 120.7
C19 C20 H20 120.7
C20 C21 C22 121.4(7)
C20 C21 H21 119.3
C22 C21 H21 119.3
N2 C22 C21 119.9(6)
N2 C22 C26 117.7(6)
C21 C22 C26 122.3(6)
N2 C23 C19 122.7(6)
N2 C23 C24 116.7(5)
C19 C23 C24 120.6(6)
N1 C24 C16 123.8(7)
N1 C24 C23 117.6(6)
C16 C24 C23 118.6(6)
C13 C25 H25A 109.5
C13 C25 H25B 109.5
H25A C25 H25B 109.5
C13 C25 H25C 109.5
H25A C25 H25C 109.5
H25B C25 H25C 109.5
C22 C26 H26A 109.5
C22 C26 H26B 109.5
H26A C26 H26B 109.5
C22 C26 H26C 109.5
H26A C26 H26C 109.5
H26B C26 H26C 109.5
C28 C27 Pt1 70.6(4)
C28 C27 H27A 122(4)
Pt1 C27 H27A 116(4)
C28 C27 H27B 116(5)
Pt1 C27 H27B 113(5)
H27A C27 H27B 112(7)
C27 C28 Pt1 69.1(4)
C27 C28 H28A 124(5)
Pt1 C28 H28A 120(5)
C27 C28 H28B 125(4)
Pt1 C28 H28B 116(4)
H28A C28 H28B 101(6)
C13 N1 C24 118.9(6)
C13 N1 Pt1 125.6(5)
C24 N1 Pt1 114.8(4)
C22 N2 C23 119.4(5)
C22 N2 Pt1 125.2(4)
C23 N2 Pt1 114.7(4)
C1 O1 C5 112.8(5)
C7 O2 C1 108.9(4)
C2 O3 C7 106.7(5)
C8 O4 C3 109.1(5)
C4 O5 C8 111.4(5)
C27 Pt1 C6 93.5(3)
C27 Pt1 C28 40.3(3)
C6 Pt1 C28 89.3(3)
C27 Pt1 N1 121.1(3)
C6 Pt1 N1 87.8(2)
C28 Pt1 N1 160.9(2)
C27 Pt1 N2 164.0(2)
C6 Pt1 N2 82.3(2)
C28 Pt1 N2 124.0(3)
N1 Pt1 N2 74.3(2)
C27 Pt1 I1 91.5(2)
C6 Pt1 I1 173.79(17)
C28 Pt1 I1 92.1(2)
N1 Pt1 I1 92.82(13)
N2 Pt1 I1 91.90(12)

loop_
_geom_bond_atom_site_label_1
_geom_bond_atom_site_label_2
_geom_bond_distance
C1 O1 1.379(7)
C1 O2 1.436(7)
C1 C2 1.539(8)
C1 H1 1.0000
C2 O3 1.414(7)
C2 C3 1.492(9)
C2 H2 1.0000
C3 O4 1.426(7)
C3 C4 1.532(8)
C3 H3 1.0000
C4 O5 1.429(7)
C4 C5 1.539(8)
C4 H4 1.0000
C5 O1 1.421(7)
C5 C6 1.513(8)
C5 H5 1.0000
C6 Pt1 2.063(6)
C6 H6A 0.9900
C6 H6B 0.9900
C7 O3 1.421(8)
C7 O2 1.430(7)
C7 C12 1.490(10)
C7 C11 1.525(10)
C8 O4 1.418(8)
C8 O5 1.431(8)
C8 C9 1.509(9)
C8 C10 1.517(9)
C9 H9A 0.9800
C9 H9B 0.9800
C9 H9C 0.9800
C10 H10A 0.9800
C10 H10B 0.9800
C10 H10C 0.9800
C11 H11A 0.9800
C11 H11B 0.9800
C11 H11C 0.9800
C12 H12A 0.9800
C12 H12B 0.9800
C12 H12C 0.9800
C13 N1 1.337(8)
C13 C14 1.403(10)
C13 C25 1.468(10)
C14 C15 1.340(11)
C14 H14 0.9500
C15 C16 1.419(11)
C15 H15 0.9500
C16 C24 1.405(9)
C16 C17 1.426(10)
C17 C18 1.321(12)
C17 H17 0.9500
C18 C19 1.456(10)
C18 H18 0.9500
C19 C23 1.391(9)
C19 C20 1.399(11)
C20 C21 1.362(10)
C20 H20 0.9500
C21 C22 1.403(9)
C21 H21 0.9500
C22 N2 1.335(8)
C22 C26 1.480(9)
C23 N2 1.358(8)
C23 C24 1.439(9)
C24 N1 1.350(8)
C25 H25A 0.9800
C25 H25B 0.9800
C25 H25C 0.9800
C26 H26A 0.9800
C26 H26B 0.9800
C26 H26C 0.9800
C27 C28 1.422(10)
C27 Pt1 2.056(7)
C27 H27A 1.01(7)
C27 H27B 0.84(7)
C28 Pt1 2.075(7)
C28 H28A 0.94(8)
C28 H28B 0.95(7)
N1 Pt1 2.210(5)
N2 Pt1 2.219(5)
I1 Pt1 2.7535(5)
